data_2007577
loop_
_publ_author_name
'Taka, Jun-ichiro'
'Kashino, Setsuo'

_publ_section_title
;
 Potassium Tartronate and Ammonium Tartronate
;
_journal_issue 9
_journal_name_full 'Acta Crystallographica Section C'
_journal_page_first 1257
_journal_page_last 1259
_journal_paper_doi 10.1107/S0108270198004065
_journal_volume 54
_journal_year 1998
_chemical_formula_iupac '2N H4 1+ , C3 H2 O5 2-'
_chemical_formula_moiety '2(N H4 1+) , C3 H2 O5 2-'
_chemical_formula_sum 'C3 H10 N2 O5'
_chemical_formula_weight 154.12
_chemical_name_systematic ' Ammonium hydroxypropanedioate'
_space_group_IT_number 33
_symmetry_cell_setting orthorhombic
_symmetry_space_group_name_Hall 'P 2c -2n'
_symmetry_space_group_name_H-M 'P n a 21'
_atom_type_scat_source IntTabIV
_cell_angle_alpha 90.0
_cell_angle_beta 90.0
_cell_angle_gamma 90.0
_cell_formula_units_Z 4
_cell_length_a 8.012(3)
_cell_length_b 7.638(3)
_cell_length_c 10.842(5)
_cell_measurement_reflns_used 25
_cell_measurement_temperature 295
_cell_measurement_theta_max 12.5
_cell_measurement_theta_min 10.5
_cell_volume 663.5(5)
_diffrn_measurement_device 'Rigaku AFC-5R'
_diffrn_measurement_method \w/2\q
_diffrn_radiation_type MoK\a
_diffrn_radiation_wavelength 0.71073
_diffrn_reflns_av_R_equivalents 0.038
_diffrn_reflns_limit_h_max 12
_diffrn_reflns_limit_h_min 0
_diffrn_reflns_limit_k_max 12
_diffrn_reflns_limit_k_min 0
_diffrn_reflns_limit_l_max 16
_diffrn_reflns_limit_l_min -1
_diffrn_reflns_number 1808
_diffrn_reflns_theta_max 34
_diffrn_standards_decay_% 0.0
_diffrn_standards_interval_count 97
_diffrn_standards_number 3
_exptl_absorpt_coefficient_mu 0.146
_exptl_absorpt_correction_type none
_exptl_crystal_colour colorless
_exptl_crystal_density_diffrn 1.543
_exptl_crystal_density_method 'not measured'
_exptl_crystal_description prismatic
_exptl_crystal_F_000 328
_exptl_crystal_size_max 0.40
_exptl_crystal_size_mid 0.37
_exptl_crystal_size_min 0.14
_refine_diff_density_max 0.18
_refine_diff_density_min -0.22
_refine_ls_extinction_coef 1.42E-5
_refine_ls_extinction_method 'I~corr~ = I~o~(1 + gI~c~)'
_refine_ls_goodness_of_fit_ref 1.26
_refine_ls_hydrogen_treatment refall
_refine_ls_number_parameters 131
_refine_ls_number_reflns 1186
_refine_ls_R_factor_gt 0.039
_refine_ls_shift/su_max 0.07
_refine_ls_structure_factor_coef F
_refine_ls_weighting_details 'w = 1/\s^2^(F)'
_refine_ls_weighting_scheme sigma
_refine_ls_wR_factor_ref 0.038
_reflns_number_gt 1186
_reflns_number_total 1418
_reflns_threshold_expression I>2.0\s(I)
_cod_data_source_file av1017.cif
_cod_data_source_block 2
_cod_original_cell_volume 663.6(8)
_cod_database_code 2007577

loop_
_symmetry_equiv_pos_as_xyz
x,y,z
-x,-y,1/2+z
1/2-x,1/2+y,1/2+z
1/2+x,1/2-y,z

loop_
_atom_site_label
_atom_site_fract_x
_atom_site_fract_y
_atom_site_fract_z
_atom_site_U_iso_or_equiv
_atom_site_adp_type
_atom_site_type_symbol
O1 .0829(2) .8019(2) .0143 .0347(6) Uiso O
O2 .3312(2) 1.0377(2) .0262(2) .0285(5) Uiso O
O3 .3770(2) .9859(2) .2252(2) .0394(8) Uiso O
O4 -.0964(2) 1.0364(2) .1476(2) .0507(9) Uiso O
O5 .0257(2) .9555(2) .3222(2) .0407(8) Uiso O
N1 -.1583(2) .6664(2) -.1934(2) .0299(8) Uiso N
N2 .3374(2) .8607(2) .4657(2) .0317(8) Uiso N
C1 .1396(2) .8502(2) .1327(2) .0238(6) Uiso C
C2 .2974(2) .9657(2) .1271(2) .0227(6) Uiso C
C3 .0094(2) .9526(2) .2075(2) .0260(6) Uiso C
H1 .162(3) .745(3) .176(2) .022(5) Uiso H
H1O .058(4) .890(4) -.021(3) .049(9) Uiso H
H1N1 -.188(3) .619(4) -.124(3) .054(8) Uiso H
H2N1 -.054(3) .629(3) -.231(3) .044(6) Uiso H
H3N1 -.279(4) .643(5) -.247(4) .080(10) Uiso H
H4N1 -.139(4) .769(5) -.193(3) .063(9) Uiso H
H1N2 .444(4) .886(4) .489(3) .048(8) Uiso H
H2N2 .340(3) .896(4) .390(3) .043(6) Uiso H
H3N2 .255(4) .918(3) .511(3) .046(6) Uiso H
H4N2 .307(3) .737(4) .473(2) .053(8) Uiso H

loop_
_atom_site_aniso_label
_atom_site_aniso_U_11
_atom_site_aniso_U_22
_atom_site_aniso_U_33
_atom_site_aniso_U_12
_atom_site_aniso_U_13
_atom_site_aniso_U_23
_atom_site_aniso_type_symbol
O1 .0408(7) .0368(7) .0266(6) -.0097(6) -.0034(6) -.0085(6) O
O2 .0278(5) .0328(6) .0249(5) -.0015(5) .0037(5) .0031(6) O
O3 .0325(6) .0600(10) .0260(6) -.0150(6) -.0075(5) .0042(6) O
O4 .0346(7) .0810(10) .0366(8) .0238(7) -.0016(7) .0036(9) O
O5 .0407(7) .0580(9) .0233(6) .0073(7) .0013(6) -.0042(7) O
N1 .0280(7) .0360(8) .0257(7) -.0010(6) .0028(6) .0039(6) N
N2 .0278(8) .0410(10) .0264(7) -.0047(7) -.0017(7) .0050(7) N
C1 .0257(6) .0241(7) .0217(6) -.0038(6) -.0006(7) -.0010(6) C
C2 .0195(5) .0259(7) .0227(6) .0010(5) .0003(6) -.0022(7) C
C3 .0205(6) .0319(7) .0254(7) -.0039(6) .0015(6) -.0003(7) C

loop_
_geom_angle_atom_site_label_1
_geom_angle_atom_site_label_2
_geom_angle_atom_site_label_3
_geom_angle
_geom_angle_publ_flag
O1 C1 C2 112.20(10) no
O1 C1 C3 113.30(10) no
C2 C1 C3 106.60(10) no
O2 C2 O3 125.30(10) no
O2 C2 C1 117.50(10) no
O3 C2 C1 117.1(2) no
O4 C3 O5 125.5(2) no
O4 C3 C1 116.7(2) no
O5 C3 C1 117.6(2) no
C1 O1 H1O 108(2) no
H1N1 N1 H2N1 118(3) no
H1N1 N1 H3N1 99(3) no
H1N1 N1 H4N1 117(3) no
H2N1 N1 H3N1 118(3) no
H2N1 N1 H4N1 97(3) no
H3N1 N1 H4N1 108(3) no
H1N2 N2 H2N2 100(2) no
H1N2 N2 H3N2 115(3) no
H1N2 N2 H4N2 114(2) no
H2N2 N2 H3N2 112(3) no
H2N2 N2 H4N2 113(2) no
H3N2 N2 H4N2 104(2) no
O1 C1 H1 107.0(10) no
C2 C1 H1 110.0(10) no
C3 C1 H1 107.0(10) no

loop_
_geom_bond_atom_site_label_1
_geom_bond_atom_site_label_2
_geom_bond_site_symmetry_1
_geom_bond_site_symmetry_2
_geom_bond_distance
_geom_bond_publ_flag
O1 C1 . . 1.411(2) no
O2 C2 . . 1.254(2) no
O3 C2 . . 1.249(2) no
O4 C3 . . 1.245(2) no
O5 C3 . . 1.250(2) no
C1 C2 . . 1.543(2) no
C1 C3 . . 1.535(2) no
O1 H1O . . .80(3) no
N1 H1N1 . . .87(3) no
N1 H2N1 . . .97(3) no
N1 H3N1 . . 1.14(4) no
N1 H4N1 . . .80(4) no
N2 H1N2 . . .91(3) no
N2 H2N2 . . .86(3) no
N2 H3N2 . . .93(3) no
N2 H4N2 . . .98(3) no
C1 H1 . . .95(2) no

loop_
_geom_hbond_atom_site_label_D
_geom_hbond_atom_site_label_H
_geom_hbond_atom_site_label_A
_geom_hbond_site_symmetry_A
_geom_hbond_distance_DH
_geom_hbond_distance_HA
_geom_hbond_distance_DA
_geom_hbond_angle_DHA
N1 H1N1 O2 4_465 0.87(3) 2.02(3) 2.847(2) 158(3)
N1 H2N1 O3 3_544 0.97(3) 1.86(3) 2.786(2) 160(2)
N1 H3N1 O4 3_444 1.14(4) 1.72(4) 2.796(3) 154(3)
N1 H4N1 O5 2_574 0.80(4) 2.30(4) 3.082(3) 167(3)
N2 H1N2 O2 2_675 0.91(3) 1.93(3) 2.843(2) 173(3)
N2 H2N2 O3 1_555 0.86(3) 1.94(3) 2.795(3) 172(2)
N2 H3N2 O4 2_575 0.93(3) 1.99(3) 2.869(3) 158(2)
N2 H4N2 O2 3_545 0.98(3) 1.97(3) 2.888(2) 155(2)

loop_
_geom_torsion_atom_site_label_1
_geom_torsion_atom_site_label_2
_geom_torsion_atom_site_label_3
_geom_torsion_atom_site_label_4
_geom_torsion
_geom_torsion_publ_flag
O1 C1 C2 O2 17.3(2) no
O1 C1 C2 O3 -165.7(2) no
O1 C1 C3 O4 -26.1(2) no
O1 C1 C3 O5 159.0(2) no
O2 C2 C1 C3 -107.3(2) no
O3 C2 C1 C3 69.7(2) no
O4 C3 C1 C2 97.7(2) no
O5 C3 C1 C2 -77.2(2) no
